data_8100508
loop_
_publ_author_name
'Euler, H.'
'Barbier, B.'
'Meents, A.'
'Kirfel, A.'

_publ_section_title
;
Crystal structure of Tutton's salts, Cs~2~[M^II^(H~2~O)~2~](SO~2~)
~2~, M^II^ = Mg, Mn, Fe, Co, Ni, Zn
;
_journal_issue 4
_journal_name_full 'Zeitschrift f\"ur Kristallographie - New Crystal Structures'
_journal_page_first 409
_journal_page_last 413
_journal_volume 218
_journal_year 2003
_chemical_formula_moiety '(Cs 1+)2, Fe 2+, (S O4 2-)2, 6(H2O)'
_chemical_formula_sum 'Cs2 Fe H12 O14 S2'
_chemical_formula_weight 621.89
_space_group_IT_number 14
_symmetry_cell_setting monoclinic
_symmetry_space_group_name_Hall '-P 2yab'
_symmetry_space_group_name_H-M 'P 1 21/a 1'
_cell_angle_alpha 90.00
_cell_angle_beta 106.940(10)
_cell_angle_gamma 90.00
_cell_formula_units_Z 2
_cell_length_a 9.357(2)
_cell_length_b 12.886(2)
_cell_length_c 6.3810(10)
_cell_measurement_temperature 293(2)
_cell_volume 736.0(2)
_diffrn_ambient_temperature 293(2)
_exptl_crystal_density_diffrn 2.806
_cod_original_sg_symbol_H-M 'P 21/a'
_cod_original_formula_sum 'H12 Cs2 Fe O14 S2'
_cod_database_code 8100508

loop_
_symmetry_equiv_pos_as_xyz
'x, y, z'
'-x+1/2, y+1/2, -z'
'-x, -y, -z'
'x-1/2, -y-1/2, z'

loop_
_atom_site_label
_atom_site_type_symbol
_atom_site_fract_x
_atom_site_fract_y
_atom_site_fract_z
_atom_site_U_iso_or_equiv
_atom_site_adp_type
_atom_site_occupancy
_atom_site_symmetry_multiplicity
_atom_site_Wyckoff_symbol
_atom_site_calc_flag
_atom_site_refinement_flags
_atom_site_disorder_assembly
_atom_site_disorder_group
Fe Fe 0.0000 0.0000 0.0000 0.02092(11) Uani 1 2 a d S . .
S S 0.39677(6) 0.14572(4) 0.74107(9) 0.02161(12) Uani 1 4 e d . . .
O1 O 0.4169(2) 0.23529(13) 0.6097(3) 0.0340(4) Uani 1 4 e d . . .
O2 O 0.53161(18) 0.08152(15) 0.8001(3) 0.0371(4) Uani 1 4 e d . . .
O3 O 0.27090(17) 0.08291(14) 0.6073(3) 0.0302(4) Uani 1 4 e d . . .
O4 O 0.36200(19) 0.18225(14) 0.9406(3) 0.0317(4) Uani 1 4 e d . . .
O5 O 0.1647(2) 0.11095(15) 0.1646(3) 0.0324(4) Uani 1 4 e d . . .
O6 O -0.1717(2) 0.10990(16) 0.0075(3) 0.0316(4) Uani 1 4 e d . . .
O7 O -0.0035(2) -0.06750(15) 0.2971(3) 0.0289(4) Uani 1 4 e d . . .
Cs Cs 0.128863(17) 0.355757(12) 0.35553(2) 0.03155(8) Uani 1 4 e d . . .
H1 H 0.206(3) 0.101(2) 0.285(5) 0.039(9) Uiso 1 4 e d . . .
H2 H 0.223(4) 0.125(2) 0.106(5) 0.036(9) Uiso 1 4 e d . . .
H3 H -0.252(4) 0.101(3) -0.055(5) 0.048(10) Uiso 1 4 e d . . .
H4 H -0.156(3) 0.167(3) -0.017(5) 0.035(9) Uiso 1 4 e d . . .
H5 H -0.070(4) -0.063(3) 0.329(5) 0.040(10) Uiso 1 4 e d . . .
H6 H 0.022(4) -0.131(3) 0.315(6) 0.063(11) Uiso 1 4 e d . . .

loop_
_atom_site_aniso_label
_atom_site_aniso_U_11
_atom_site_aniso_U_22
_atom_site_aniso_U_33
_atom_site_aniso_U_23
_atom_site_aniso_U_13
_atom_site_aniso_U_12
Fe 0.0192(2) 0.0226(2) 0.0210(2) 0.00083(17) 0.00581(17) -0.00171(17)
S 0.0195(3) 0.0228(3) 0.0223(3) -0.0004(2) 0.0059(2) -0.0016(2)
O1 0.0442(10) 0.0281(9) 0.0333(9) 0.0033(7) 0.0171(8) -0.0039(8)
O2 0.0225(8) 0.0386(10) 0.0469(10) 0.0021(8) 0.0050(7) 0.0055(8)
O3 0.0238(8) 0.0371(10) 0.0281(8) -0.0059(7) 0.0052(6) -0.0059(7)
O4 0.0397(10) 0.0325(9) 0.0252(8) -0.0039(7) 0.0131(7) -0.0038(8)
O5 0.0289(9) 0.0413(10) 0.0253(10) -0.0005(8) 0.0054(8) -0.0121(8)
O6 0.0235(10) 0.0298(10) 0.0426(11) 0.0023(8) 0.0111(8) 0.0013(8)
O7 0.0308(10) 0.0306(10) 0.0291(9) 0.0025(7) 0.0148(8) 0.0022(8)
Cs 0.03242(10) 0.03255(10) 0.03093(10) 0.00183(6) 0.01116(6) 0.00076(6)

loop_
_geom_bond_atom_site_label_1
_geom_bond_atom_site_label_2
_geom_bond_distance
_geom_bond_site_symmetry_2
_geom_bond_publ_flag
Fe O7 2.0947(17) 3 ?
Fe O7 2.0947(17) . ?
Fe O5 2.1400(18) . ?
Fe O5 2.1400(18) 3 ?
Fe O6 2.1523(18) 3 ?
Fe O6 2.1523(18) . ?
S O2 1.4634(18) . ?
S O1 1.4705(17) . ?
S O3 1.4781(17) . ?
S O4 1.4800(17) . ?
S Cs 3.7259(8) 4_665 ?
S Cs 3.7832(8) 2_546 ?
S Cs 3.8895(8) 4_666 ?
S Cs 4.0084(7) . ?
O1 H6 1.84(4) 2_556 ?
O1 O7 2.681(3) 2_556 ?
O1 Cs 3.1237(19) . ?
O1 Cs 3.1328(18) 4_665 ?
O2 H3 1.98(4) 1_656 ?
O2 O6 2.730(3) 1_656 ?
O2 Cs 3.2917(19) 2_546 ?
O2 Cs 3.3218(19) 4_665 ?
O2 Cs 3.4874(19) 4_666 ?
O2 Cs 5.3393(19) . ?
O3 H1 1.98(3) . ?
O3 H5 2.05(3) 3_556 ?
O3 O5 2.732(3) . ?
O3 O7 2.750(3) 3_556 ?
O3 Cs 3.0617(18) 2_546 ?
O3 H5 3.68(3) . ?
O3 Cs 3.9325(19) . ?
O4 H4 1.97(3) 4_666 ?
O4 H2 2.04(4) 1_556 ?
O4 O6 2.745(3) 4_666 ?
O4 O5 2.798(3) 1_556 ?
O4 Cs 3.1035(18) 4_666 ?
O4 Cs 4.3533(18) . ?
O5 H1 0.76(3) . ?
O5 H2 0.76(3) . ?
O5 O7 2.946(3) 3 ?
O5 O6 3.012(3) . ?
O5 O7 3.043(3) . ?
O5 O6 3.058(3) 3 ?
O5 Cs 3.433(2) . ?
O5 H1 0.76(3) . ?
O5 H2 0.76(3) . ?
O6 O7 2.936(3) 3 ?
O6 O7 3.070(3) . ?
O6 Cs 3.3209(18) 4_565 ?
O6 Cs 4.386(2) . ?
O6 H3 0.75(4) . ?
O6 H4 0.78(3) . ?
O7 Cs 3.695(2) 2_546 ?
O7 H5 0.71(3) . ?
O7 H6 0.85(4) . ?
Cs O3 3.0617(18) 2_556 ?
Cs O4 3.1035(18) 4_564 ?
Cs O1 3.1328(18) 4_565 ?
Cs O2 3.2917(19) 2_556 ?
Cs O6 3.3209(19) 4_665 ?
Cs O2 3.3218(19) 4_565 ?
Cs O2 3.4874(19) 4_564 ?
Cs O7 3.695(2) 2_556 ?
Cs S 3.7259(8) 4_565 ?
Cs S 3.7832(8) 2_556 ?
Cs H1 3.41(3) . ?
